data_1557745
loop_
_publ_author_name
'Bakalorz, Karolina'
'Przypis, \/Lukasz'
'Tomczyk, Mateusz Micha\/l'
'Ksi\;a\.zek, Maria'
'Grzesik, Ryszard'
'Ku\'znik, Nikodem'

_publ_section_title
;
 Unprecedented Water Effect as a Key Element in Salicyl-Glycine Schiff
 Base Synthesis.
;
_journal_issue 5
_journal_name_full 'Molecules (Basel, Switzerland)'
_journal_page_first 1257
_journal_paper_doi 10.3390/molecules25051257
_journal_volume 25
_journal_year 2020
_chemical_formula_moiety 'C9 H8 K N O3'
_chemical_formula_sum 'C9 H8 K N O3'
_chemical_formula_weight 217.26
_space_group_crystal_system orthorhombic
_space_group_IT_number 54
_space_group_name_Hall '-P 2a 2ac'
_space_group_name_H-M_alt 'P c c a'
_atom_sites_solution_hydrogens geom
_audit_creation_method SHELXL-2018/3
_cell_angle_alpha 90
_cell_angle_beta 90
_cell_angle_gamma 90
_cell_formula_units_Z 8
_cell_length_a 13.9484(12)
_cell_length_b 18.5280(16)
_cell_length_c 7.0215(8)
_cell_measurement_reflns_used 1529
_cell_measurement_temperature 293(1)
_cell_measurement_theta_max 28.01
_cell_measurement_theta_min 3.4780
_cell_volume 1814.6(3)
_computing_cell_refinement 'CrysAlisPro 1.171.39.15e (Rigaku OD, 2015)'
_computing_data_collection 'CrysAlisPro 1.171.39.15e (Rigaku OD, 2015)'
_computing_data_reduction 'CrysAlisPro 1.171.39.15e (Rigaku OD, 2015)'
_computing_structure_refinement 'SHELXL-2018/3 (Sheldrick, 2015)'
_computing_structure_solution 'SHELXS-2013 (Sheldrick, 2015)'
_diffrn_ambient_temperature 293(1)
_diffrn_detector_area_resol_mean 16.0328
_diffrn_measured_fraction_theta_full 0.988
_diffrn_measured_fraction_theta_max 0.988
_diffrn_measurement_device_type
;
Xcalibur diffractometer (Oxford Diffraction) with Sapphire3 detector
;
_diffrn_measurement_method '\w scans'
_diffrn_radiation_type MoK\a
_diffrn_radiation_wavelength 0.71073
_diffrn_reflns_av_R_equivalents 0.0496
_diffrn_reflns_av_unetI/netI 0.0281
_diffrn_reflns_Laue_measured_fraction_full 0.988
_diffrn_reflns_Laue_measured_fraction_max 0.988
_diffrn_reflns_limit_h_max 17
_diffrn_reflns_limit_h_min -17
_diffrn_reflns_limit_k_max 23
_diffrn_reflns_limit_k_min -23
_diffrn_reflns_limit_l_max 8
_diffrn_reflns_limit_l_min -3
_diffrn_reflns_number 12574
_diffrn_reflns_point_group_measured_fraction_full 0.988
_diffrn_reflns_point_group_measured_fraction_max 0.988
_diffrn_reflns_theta_full 25.242
_diffrn_reflns_theta_max 26.369
_diffrn_reflns_theta_min 3.429
_diffrn_source 'fine-focus sealed X-ray tube'
_exptl_absorpt_coefficient_mu 0.562
_exptl_absorpt_correction_T_max 1.00000
_exptl_absorpt_correction_T_min 0.96668
_exptl_absorpt_correction_type multi-scan
_exptl_absorpt_process_details
;
CrysAlisPro 1.171.39.15e (Rigaku Oxford Diffraction, 2015)
Empirical absorption correction using spherical harmonics,
 implemented in SCALE3 ABSPACK scaling algorithm.
;
_exptl_crystal_colour orange
_exptl_crystal_density_diffrn 1.591
_exptl_crystal_description plate
_exptl_crystal_F_000 896
_exptl_crystal_size_max 0.480
_exptl_crystal_size_mid 0.100
_exptl_crystal_size_min 0.020
_refine_diff_density_max 0.207
_refine_diff_density_min -0.250
_refine_diff_density_rms 0.048
_refine_ls_extinction_method none
_refine_ls_goodness_of_fit_ref 1.084
_refine_ls_hydrogen_treatment constr
_refine_ls_matrix_type full
_refine_ls_number_parameters 127
_refine_ls_number_reflns 1842
_refine_ls_number_restraints 0
_refine_ls_restrained_S_all 1.084
_refine_ls_R_factor_all 0.0525
_refine_ls_R_factor_gt 0.0387
_refine_ls_shift/su_max 0.000
_refine_ls_shift/su_mean 0.000
_refine_ls_structure_factor_coef Fsqd
_refine_ls_weighting_details 'w=1/[\s^2^(Fo^2^)+(0.0378P)^2^+0.5598P] where P=(Fo^2^+2Fc^2^)/3'
_refine_ls_weighting_scheme calc
_refine_ls_wR_factor_gt 0.0840
_refine_ls_wR_factor_ref 0.0894
_reflns_Friedel_coverage 0.000
_reflns_number_gt 1505
_reflns_number_total 1842
_reflns_threshold_expression 'I > 2\s(I)'
_cod_data_source_file Kuznik-1a-1b.cif
_cod_data_source_block 1a_psl19_nk1_gylsal4
_cod_database_code 1557745
_shelx_shelxl_version_number 2018/3
_shelx_space_group_comment
;
The symmetry employed for this shelxl refinement is uniquely defined
by the following loop, which should always be used as a source of
symmetry information in preference to the above space-group names.
They are only intended as comments.
;
_shelx_estimated_absorpt_t_min 0.774
_shelx_estimated_absorpt_t_max 0.989

loop_
_space_group_symop_operation_xyz
'x, y, z'
'-x+1/2, -y, z'
'-x, y, -z+1/2'
'x+1/2, -y, -z+1/2'
'-x, -y, -z'
'x-1/2, y, -z'
'x, -y, z-1/2'
'-x-1/2, y, z-1/2'

loop_
_atom_site_label
_atom_site_type_symbol
_atom_site_fract_x
_atom_site_fract_y
_atom_site_fract_z
_atom_site_U_iso_or_equiv
_atom_site_adp_type
_atom_site_occupancy
_atom_site_site_symmetry_order
_atom_site_calc_flag
_atom_site_refinement_flags_posn
_atom_site_refinement_flags_adp
_atom_site_refinement_flags_occupancy
_atom_site_disorder_assembly
_atom_site_disorder_group
K1 K 0.62804(3) 0.06592(2) 0.89111(6) 0.03069(15) Uani 1 1 d . . . . .
O1 O 0.61822(10) 0.21718(8) 0.8750(2) 0.0375(4) Uani 1 1 d . . . . .
O3 O 0.44042(10) 0.08300(8) 0.9984(2) 0.0383(4) Uani 1 1 d . . . . .
O2 O 0.32185(10) 0.07321(7) 1.2107(2) 0.0355(4) Uani 1 1 d . . . . .
N1 N 0.45001(11) 0.22597(9) 1.0399(2) 0.0288(4) Uani 1 1 d . . . . .
H1 H 0.492869 0.199792 0.985260 0.035 Uiso 1 1 calc R U . . .
C1 C 0.54755(14) 0.32778(10) 0.9708(3) 0.0281(4) Uani 1 1 d . . . . .
C2 C 0.62030(14) 0.28592(11) 0.8778(3) 0.0282(4) Uani 1 1 d . . . . .
C3 C 0.69382(15) 0.32635(11) 0.7851(3) 0.0345(5) Uani 1 1 d . . . . .
H3 H 0.741056 0.301940 0.717322 0.041 Uiso 1 1 calc R U . . .
C4 C 0.69658(15) 0.39951(12) 0.7932(3) 0.0414(5) Uani 1 1 d . . . . .
H4 H 0.745456 0.423911 0.730139 0.050 Uiso 1 1 calc R U . . .
C5 C 0.62841(18) 0.43894(12) 0.8930(4) 0.0490(6) Uani 1 1 d . . . . .
H5 H 0.633240 0.488889 0.901698 0.059 Uiso 1 1 calc R U . . .
C6 C 0.55466(16) 0.40354(11) 0.9777(3) 0.0386(5) Uani 1 1 d . . . . .
H6 H 0.507874 0.429859 1.041586 0.046 Uiso 1 1 calc R U . . .
C7 C 0.46516(14) 0.29444(11) 1.0462(3) 0.0288(5) Uani 1 1 d . . . . .
H7 H 0.419171 0.323499 1.103791 0.035 Uiso 1 1 calc R U . . .
C8 C 0.36700(15) 0.18925(11) 1.1168(3) 0.0349(5) Uani 1 1 d . . . . .
H8A H 0.310512 0.203257 1.045176 0.042 Uiso 1 1 calc R U . . .
H8B H 0.357644 0.203898 1.248081 0.042 Uiso 1 1 calc R U . . .
C9 C 0.37849(14) 0.10778(11) 1.1080(3) 0.0274(4) Uani 1 1 d . . . . .

loop_
_atom_site_aniso_label
_atom_site_aniso_U_11
_atom_site_aniso_U_22
_atom_site_aniso_U_33
_atom_site_aniso_U_23
_atom_site_aniso_U_13
_atom_site_aniso_U_12
K1 0.0264(2) 0.0288(3) 0.0368(3) -0.0009(2) 0.00288(19) 0.00256(18)
O1 0.0383(9) 0.0268(8) 0.0473(9) 0.0019(7) 0.0056(7) 0.0048(6)
O3 0.0350(8) 0.0337(8) 0.0463(9) -0.0013(7) 0.0096(7) 0.0055(7)
O2 0.0292(8) 0.0325(8) 0.0447(8) 0.0038(7) 0.0045(7) -0.0037(6)
N1 0.0271(9) 0.0250(9) 0.0342(9) -0.0001(7) 0.0036(7) 0.0012(7)
C1 0.0302(11) 0.0251(11) 0.0288(10) 0.0011(8) -0.0040(9) -0.0007(8)
C2 0.0283(10) 0.0298(11) 0.0266(10) 0.0032(8) -0.0065(9) 0.0015(9)
C3 0.0266(11) 0.0409(13) 0.0361(11) 0.0031(10) -0.0004(9) 0.0018(9)
C4 0.0326(12) 0.0413(13) 0.0504(14) 0.0095(11) -0.0018(11) -0.0107(10)
C5 0.0494(15) 0.0295(12) 0.0679(17) 0.0012(12) 0.0030(13) -0.0078(11)
C6 0.0388(12) 0.0265(11) 0.0504(13) -0.0031(10) 0.0029(11) 0.0003(10)
C7 0.0308(11) 0.0276(11) 0.0281(10) -0.0009(9) -0.0007(9) 0.0026(8)
C8 0.0302(11) 0.0294(11) 0.0452(12) -0.0008(10) 0.0107(10) 0.0006(9)
C9 0.0225(10) 0.0294(11) 0.0303(10) 0.0001(9) -0.0033(9) 0.0011(8)

loop_
_atom_type_symbol
_atom_type_description
_atom_type_scat_dispersion_real
_atom_type_scat_dispersion_imag
_atom_type_scat_source
C C 0.0033 0.0016 'International Tables Vol C Tables 4.2.6.8 and 6.1.1.4'
H H 0.0000 0.0000 'International Tables Vol C Tables 4.2.6.8 and 6.1.1.4'
N N 0.0061 0.0033 'International Tables Vol C Tables 4.2.6.8 and 6.1.1.4'
O O 0.0106 0.0060 'International Tables Vol C Tables 4.2.6.8 and 6.1.1.4'
K K 0.2009 0.2494 'International Tables Vol C Tables 4.2.6.8 and 6.1.1.4'

loop_
_geom_angle_atom_site_label_1
_geom_angle_atom_site_label_2
_geom_angle_atom_site_label_3
_geom_angle
_geom_angle_site_symmetry_1
_geom_angle_site_symmetry_3
_geom_angle_publ_flag
O3 K1 O2 114.83(4) . 5_657 ?
O3 K1 O2 170.52(5) . 6_657 ?
O2 K1 O2 74.63(5) 5_657 6_657 ?
O3 K1 O1 81.33(4) . . ?
O2 K1 O1 158.81(5) 5_657 . ?
O2 K1 O1 89.35(4) 6_657 . ?
O3 K1 O2 87.69(4) . 3_657 ?
O2 K1 O2 103.47(4) 5_657 3_657 ?
O2 K1 O2 90.65(3) 6_657 3_657 ?
O1 K1 O2 90.24(4) . 3_657 ?
O3 K1 O3 86.13(5) . 3_656 ?
O2 K1 O3 86.64(4) 5_657 3_656 ?
O2 K1 O3 94.10(4) 6_657 3_656 ?
O1 K1 O3 80.67(4) . 3_656 ?
O2 K1 O3 169.67(4) 3_657 3_656 ?
O3 K1 O3 74.52(5) . 5_657 ?
O2 K1 O3 45.16(4) 5_657 5_657 ?
O2 K1 O3 114.51(4) 6_657 5_657 ?
O1 K1 O3 155.01(4) . 5_657 ?
O2 K1 O3 82.55(4) 3_657 5_657 ?
O3 K1 O3 103.69(4) 3_656 5_657 ?
O3 K1 C9 95.04(5) . 5_657 ?
O2 K1 C9 22.43(4) 5_657 5_657 ?
O2 K1 C9 94.36(5) 6_657 5_657 ?
O1 K1 C9 175.07(5) . 5_657 ?
O2 K1 C9 92.97(4) 3_657 5_657 ?
O3 K1 C9 95.80(5) 3_656 5_657 ?
O3 K1 C9 22.73(4) 5_657 5_657 ?
O3 K1 K1 45.45(3) . 3_656 ?
O2 K1 K1 95.49(3) 5_657 3_656 ?
O2 K1 K1 136.10(4) 6_657 3_656 ?
O1 K1 K1 86.43(3) . 3_656 ?
O2 K1 K1 133.00(3) 3_657 3_656 ?
O3 K1 K1 42.11(3) 3_656 3_656 ?
O3 K1 K1 81.27(3) 5_657 3_656 ?
C9 K1 K1 88.64(3) 5_657 3_656 ?
O3 K1 K1 147.43(4) . 2_655 ?
O2 K1 K1 41.49(3) 5_657 2_655 ?
O2 K1 K1 40.86(3) 6_657 2_655 ?
O1 K1 K1 128.44(3) . 2_655 ?
O2 K1 K1 80.24(3) 3_657 2_655 ?
O3 K1 K1 109.24(3) 3_656 2_655 ?
O3 K1 K1 73.99(3) 5_657 2_655 ?
C9 K1 K1 55.94(4) 5_657 2_655 ?
K1 K1 K1 135.263(10) 3_656 2_655 ?
O3 K1 K1 80.82(3) . 7_556 ?
O2 K1 K1 71.32(3) 5_657 7_556 ?
O2 K1 K1 103.72(3) 6_657 7_556 ?
O1 K1 K1 127.09(3) . 7_556 ?
O2 K1 K1 39.76(3) 3_657 7_556 ?
O3 K1 K1 146.35(3) 3_656 7_556 ?
O3 K1 K1 42.90(3) 5_657 7_556 ?
C9 K1 K1 55.08(4) 5_657 7_556 ?
K1 K1 K1 113.467(10) 3_656 7_556 ?
K1 K1 K1 70.545(10) 2_655 7_556 ?
O3 K1 K1 106.94(3) . 7 ?
O2 K1 K1 41.86(3) 5_657 7 ?
O2 K1 K1 79.51(3) 6_657 7 ?
O1 K1 K1 122.47(3) . 7 ?
O2 K1 K1 145.31(3) 3_657 7 ?
O3 K1 K1 44.90(3) 3_656 7 ?
O3 K1 K1 71.90(3) 5_657 7 ?
C9 K1 K1 55.30(4) 5_657 7 ?
K1 K1 K1 66.533(11) 3_656 7 ?
K1 K1 K1 70.545(10) 2_655 7 ?
K1 K1 K1 110.34(2) 7_556 7 ?
C2 O1 K1 174.81(13) . . ?
C9 O3 K1 151.02(13) . . ?
C9 O3 K1 113.15(12) . 3_656 ?
K1 O3 K1 92.43(5) . 3_656 ?
C9 O3 K1 87.63(12) . 5_657 ?
K1 O3 K1 105.48(5) . 5_657 ?
K1 O3 K1 92.20(4) 3_656 5_657 ?
C9 O2 K1 99.75(12) . 5_657 ?
C9 O2 K1 119.27(12) . 6_557 ?
K1 O2 K1 97.65(4) 5_657 6_557 ?
C9 O2 K1 115.53(12) . 3_657 ?
K1 O2 K1 98.38(4) 5_657 3_657 ?
K1 O2 K1 118.63(5) 6_557 3_657 ?
C7 N1 C8 125.58(17) . . ?
C7 N1 H1 117.2 . . ?
C8 N1 H1 117.2 . . ?
C7 C1 C6 118.81(19) . . ?
C7 C1 C2 120.76(18) . . ?
C6 C1 C2 120.32(18) . . ?
O1 C2 C3 122.28(18) . . ?
O1 C2 C1 122.10(18) . . ?
C3 C2 C1 115.61(18) . . ?
C4 C3 C2 121.7(2) . . ?
C4 C3 H3 119.1 . . ?
C2 C3 H3 119.1 . . ?
C3 C4 C5 121.8(2) . . ?
C3 C4 H4 119.1 . . ?
C5 C4 H4 119.1 . . ?
C6 C5 C4 119.1(2) . . ?
C6 C5 H5 120.5 . . ?
C4 C5 H5 120.5 . . ?
C5 C6 C1 121.3(2) . . ?
C5 C6 H6 119.3 . . ?
C1 C6 H6 119.3 . . ?
N1 C7 C1 123.61(18) . . ?
N1 C7 H7 118.2 . . ?
C1 C7 H7 118.2 . . ?
N1 C8 C9 111.57(16) . . ?
N1 C8 H8A 109.3 . . ?
C9 C8 H8A 109.3 . . ?
N1 C8 H8B 109.3 . . ?
C9 C8 H8B 109.3 . . ?
H8A C8 H8B 108.0 . . ?
O3 C9 O2 127.43(19) . . ?
O3 C9 C8 117.69(18) . . ?
O2 C9 C8 114.86(17) . . ?
O3 C9 K1 69.64(11) . 5_657 ?
O2 C9 K1 57.82(10) . 5_657 ?
C8 C9 K1 171.95(13) . 5_657 ?

loop_
_geom_bond_atom_site_label_1
_geom_bond_atom_site_label_2
_geom_bond_distance
_geom_bond_site_symmetry_2
_geom_bond_publ_flag
K1 O3 2.7415(15) . ?
K1 O2 2.7649(14) 5_657 ?
K1 O2 2.7996(15) 6_657 ?
K1 O1 2.8083(15) . ?
K1 O2 2.8850(16) 3_657 ?
K1 O3 2.9137(17) 3_656 ?
K1 O3 3.0210(15) 5_657 ?
K1 C9 3.220(2) 5_657 ?
K1 K1 4.0847(9) 3_656 ?
K1 K1 4.1884(9) 2_655 ?
K1 K1 4.2769(6) 7_556 ?
K1 K1 4.2769(6) 7 ?
O1 C2 1.274(2) . ?
O3 C9 1.245(2) . ?
O2 C9 1.247(2) . ?
N1 C7 1.287(2) . ?
N1 C8 1.447(2) . ?
N1 H1 0.8600 . ?
C1 C7 1.408(3) . ?
C1 C6 1.408(3) . ?
C1 C2 1.435(3) . ?
C2 C3 1.427(3) . ?
C3 C4 1.357(3) . ?
C3 H3 0.9300 . ?
C4 C5 1.389(3) . ?
C4 H4 0.9300 . ?
C5 C6 1.357(3) . ?
C5 H5 0.9300 . ?
C6 H6 0.9300 . ?
C7 H7 0.9300 . ?
C8 C9 1.519(3) . ?
C8 H8A 0.9700 . ?
C8 H8B 0.9700 . ?

loop_
_geom_hbond_atom_site_label_D
_geom_hbond_atom_site_label_H
_geom_hbond_atom_site_label_A
_geom_hbond_distance_DH
_geom_hbond_distance_HA
_geom_hbond_distance_DA
_geom_hbond_angle_DHA
_geom_hbond_site_symmetry_A
_geom_hbond_publ_flag
N1 H1 O1 0.86 1.94 2.621(2) 135.3 . yes
N1 H1 O3 0.86 2.29 2.668(2) 107.1 . yes

loop_
_geom_torsion_atom_site_label_1
_geom_torsion_atom_site_label_2
_geom_torsion_atom_site_label_3
_geom_torsion_atom_site_label_4
_geom_torsion
_geom_torsion_site_symmetry_1
_geom_torsion_site_symmetry_2
_geom_torsion_site_symmetry_3
_geom_torsion_site_symmetry_4
_geom_torsion_publ_flag
C7 C1 C2 O1 -6.7(3) . . . . ?
C6 C1 C2 O1 177.25(19) . . . . ?
C7 C1 C2 C3 171.94(18) . . . . ?
C6 C1 C2 C3 -4.1(3) . . . . ?
O1 C2 C3 C4 -178.3(2) . . . . ?
C1 C2 C3 C4 3.1(3) . . . . ?
C2 C3 C4 C5 0.4(3) . . . . ?
C3 C4 C5 C6 -3.0(4) . . . . ?
C4 C5 C6 C1 1.8(4) . . . . ?
C7 C1 C6 C5 -174.4(2) . . . . ?
C2 C1 C6 C5 1.8(3) . . . . ?
C8 N1 C7 C1 179.42(19) . . . . ?
C6 C1 C7 N1 177.1(2) . . . . ?
C2 C1 C7 N1 0.9(3) . . . . ?
C7 N1 C8 C9 -172.39(18) . . . . ?
K1 O3 C9 O2 -116.7(3) . . . . ?
K1 O3 C9 O2 93.2(2) 3_656 . . . ?
K1 O3 C9 O2 1.8(2) 5_657 . . . ?
K1 O3 C9 C8 65.2(3) . . . . ?
K1 O3 C9 C8 -84.97(18) 3_656 . . . ?
K1 O3 C9 C8 -176.35(16) 5_657 . . . ?
K1 O3 C9 K1 -118.5(3) . . . 5_657 ?
K1 O3 C9 K1 91.38(8) 3_656 . . 5_657 ?
K1 O2 C9 O3 -2.0(2) 5_657 . . . ?
K1 O2 C9 O3 -106.5(2) 6_557 . . . ?
K1 O2 C9 O3 102.2(2) 3_657 . . . ?
K1 O2 C9 C8 176.20(14) 5_657 . . . ?
K1 O2 C9 C8 71.66(19) 6_557 . . . ?
K1 O2 C9 C8 -79.57(18) 3_657 . . . ?
K1 O2 C9 K1 -104.54(11) 6_557 . . 5_657 ?
K1 O2 C9 K1 104.23(10) 3_657 . . 5_657 ?
N1 C8 C9 O3 -18.0(3) . . . . ?
N1 C8 C9 O2 163.63(17) . . . . ?
